data_7200211
loop_
_publ_author_name
'Fonari, Marina S.'
'Simonov, Yurii A.'
'Wang, Wen-Jwu'
'Tang, Shang-Wei'
'Ganin, Eduard V.'

_publ_section_title
;
 Inclusion of triphenylmethane derivatives by crown and linear
 O-containing molecules&#x2009;:&#x2009; selective interactions and
 crystal structures
;
_journal_issue 1
_journal_name_full CrystEngComm
_journal_page_first 94
_journal_paper_doi 10.1039/b810076d
_journal_volume 11
_journal_year 2009
_chemical_formula_moiety '2(C19 H17 N), C8 H16 O4'
_chemical_formula_sum 'C46 H50 N2 O4'
_chemical_formula_weight 694.88
_chemical_melting_point 420.6(5)
_chemical_name_common
;bis(1,1,1-triphenylmethanamine) 1,4,7,10-teraoxacyclododecane
clathrate
;
_chemical_name_systematic
;
bis(1,1,1-triphenylmethanamine) 1,4,7,10-teraoxacyclododecane
clathrate
;
_space_group_IT_number 2
_symmetry_cell_setting triclinic
_symmetry_space_group_name_Hall '-P 1'
_symmetry_space_group_name_H-M 'P -1'
_atom_sites_solution_hydrogens geom
_atom_sites_solution_primary direct
_atom_sites_solution_secondary difmap
_audit_creation_method SHELXL-97
_cell_angle_alpha 84.058(9)
_cell_angle_beta 88.008(12)
_cell_angle_gamma 67.966(8)
_cell_formula_units_Z 1
_cell_length_a 8.4675(8)
_cell_length_b 10.2973(13)
_cell_length_c 11.943(2)
_cell_measurement_temperature 293(2)
_cell_volume 960.1(2)
_computing_cell_refinement 'Bruker SMART'
_computing_data_collection 'Bruker SMART'
_computing_data_reduction 'Bruker SHELXTL'
_computing_molecular_graphics 'Bruker SHELXTL'
_computing_publication_material 'Bruker SHELXTL'
_computing_structure_refinement 'SHELXL-97 (Sheldrick, 1997)'
_computing_structure_solution 'SHELXS-97 (Sheldrick, 1990)'
_diffrn_ambient_temperature 293(2)
_diffrn_measured_fraction_theta_full 0.997
_diffrn_measured_fraction_theta_max 0.997
_diffrn_measurement_device_type 'CCD area detector'
_diffrn_measurement_method 'phi and omega scan'
_diffrn_radiation_monochromator graphite
_diffrn_radiation_source 'fine-focus sealed tube'
_diffrn_radiation_type MoK\a
_diffrn_radiation_wavelength 0.71073
_diffrn_reflns_av_R_equivalents 0.0257
_diffrn_reflns_av_sigmaI/netI 0.0314
_diffrn_reflns_limit_h_max 9
_diffrn_reflns_limit_h_min -1
_diffrn_reflns_limit_k_max 12
_diffrn_reflns_limit_k_min -11
_diffrn_reflns_limit_l_max 14
_diffrn_reflns_limit_l_min -14
_diffrn_reflns_number 3625
_diffrn_reflns_theta_full 25.00
_diffrn_reflns_theta_max 25.00
_diffrn_reflns_theta_min 2.14
_exptl_absorpt_coefficient_mu 0.076
_exptl_absorpt_correction_type none
_exptl_crystal_colour colorless
_exptl_crystal_density_diffrn 1.202
_exptl_crystal_density_method 'not measured'
_exptl_crystal_description prism
_exptl_crystal_F_000 372
_exptl_crystal_size_max 0.38
_exptl_crystal_size_mid 0.32
_exptl_crystal_size_min 0.21
_refine_diff_density_max 0.201
_refine_diff_density_min -0.160
_refine_diff_density_rms 0.029
_refine_ls_extinction_coef 0.029(4)
_refine_ls_extinction_expression Fc^*^=kFc[1+0.001xFc^2^\l^3^/sin(2\q)]^-1/4^
_refine_ls_extinction_method SHELXL
_refine_ls_goodness_of_fit_ref 1.042
_refine_ls_hydrogen_treatment mixed
_refine_ls_matrix_type full
_refine_ls_number_parameters 242
_refine_ls_number_reflns 3373
_refine_ls_number_restraints 2
_refine_ls_restrained_S_all 1.045
_refine_ls_R_factor_all 0.0565
_refine_ls_R_factor_gt 0.0412
_refine_ls_shift/su_max 0.000
_refine_ls_shift/su_mean 0.000
_refine_ls_structure_factor_coef Fsqd
_refine_ls_weighting_details 'calc w=1/[\s^2^(Fo^2^)+(0.0560P)^2^+0.1147P] where P=(Fo^2^+2Fc^2^)/3'
_refine_ls_weighting_scheme calc
_refine_ls_wR_factor_gt 0.1110
_refine_ls_wR_factor_ref 0.1184
_reflns_number_gt 2622
_reflns_number_total 3373
_reflns_threshold_expression >2sigma(I)
_cod_data_source_file b810076d.txt
_cod_data_source_block tku1030
_cod_depositor_comments
;
The following automatic conversions were performed:
'_symmetry_cell_setting' value 'Triclinic' changed to 'triclinic'
according to '/home/saulius/struct/CIF-dictionaries/cif_core.dic'
dictionary named 'cif_core.dic' version 2.4.1 from 2010-06-29.

Automatic conversion script
Id: cif_fix_enum 1527 2010-12-29 10:47:43Z saulius 

The following automatic conversions were performed:

'_chemical_melting_point' value '147-148/oC' was changed to
'420.6(5)' - it was converted from degrees Celsius(C) to Kelvins(K),
the average value was taken and precision was estimated.

Automatic conversion script
Id: cif_fix_values 1646 2011-03-28 12:23:43Z adriana 
;
_cod_original_sg_symbol_H-M P-1
_cod_database_code 7200211

loop_
_symmetry_equiv_pos_as_xyz
'x, y, z'
'-x, -y, -z'

loop_
_atom_site_label
_atom_site_type_symbol
_atom_site_fract_x
_atom_site_fract_y
_atom_site_fract_z
_atom_site_U_iso_or_equiv
_atom_site_adp_type
_atom_site_occupancy
_atom_site_symmetry_multiplicity
_atom_site_calc_flag
_atom_site_refinement_flags
_atom_site_disorder_assembly
_atom_site_disorder_group
O1 O 0.22731(16) 0.84728(13) -0.00454(10) 0.0663(3) Uani 1 1 d . . .
O2 O 0.09174(17) 1.07933(14) 0.13390(11) 0.0730(4) Uani 1 1 d . . .
N1 N 0.24745(18) 0.57642(16) 0.14221(11) 0.0517(3) Uani 1 1 d D . .
H1N H 0.233(3) 0.6609(17) 0.1086(16) 0.078 Uiso 1 1 d D . .
H2N H 0.295(3) 0.522(2) 0.1010(16) 0.078 Uiso 1 1 d D . .
C1 C 0.2126(3) 0.8401(2) -0.12124(16) 0.0768(6) Uani 1 1 d . . .
H1A H 0.3154 0.7693 -0.1477 0.092 Uiso 1 1 calc R . .
H1B H 0.1993 0.9301 -0.1620 0.092 Uiso 1 1 calc R . .
C2 C 0.3083(2) 0.9388(2) 0.02084(19) 0.0746(5) Uani 1 1 d . . .
H2A H 0.3876 0.9429 -0.0388 0.090 Uiso 1 1 calc R . .
H2B H 0.3727 0.9017 0.0903 0.090 Uiso 1 1 calc R . .
C3 C 0.1827(3) 1.0830(2) 0.03300(17) 0.0736(5) Uani 1 1 d . . .
H3B H 0.2410 1.1477 0.0353 0.088 Uiso 1 1 calc R . .
H3C H 0.1048 1.1149 -0.0306 0.088 Uiso 1 1 calc R . .
C4 C -0.0632(3) 1.1962(2) 0.14303(18) 0.0791(6) Uani 1 1 d . . .
H4A H -0.0632 1.2737 0.0894 0.095 Uiso 1 1 calc R . .
H4B H -0.0717 1.2266 0.2180 0.095 Uiso 1 1 calc R . .
C5 C 0.33629(17) 0.55094(15) 0.25111(11) 0.0399(3) Uani 1 1 d . . .
C6 C 0.39712(18) 0.39287(15) 0.29022(11) 0.0411(3) Uani 1 1 d . . .
C7 C 0.3155(2) 0.30982(18) 0.25505(14) 0.0575(4) Uani 1 1 d . . .
H7A H 0.2231 0.3500 0.2061 0.069 Uiso 1 1 calc R . .
C8 C 0.3698(3) 0.1677(2) 0.29185(17) 0.0697(5) Uani 1 1 d . . .
H8A H 0.3141 0.1135 0.2668 0.084 Uiso 1 1 calc R . .
C9 C 0.5049(3) 0.10648(18) 0.36482(16) 0.0689(5) Uani 1 1 d . . .
H9A H 0.5412 0.0111 0.3892 0.083 Uiso 1 1 calc R . .
C10 C 0.5859(2) 0.18721(17) 0.40154(14) 0.0608(5) Uani 1 1 d . . .
H10A H 0.6768 0.1466 0.4517 0.073 Uiso 1 1 calc R . .
C11 C 0.5330(2) 0.32882(16) 0.36435(12) 0.0491(4) Uani 1 1 d . . .
H11A H 0.5897 0.3821 0.3896 0.059 Uiso 1 1 calc R . .
C12 C 0.49191(17) 0.59458(14) 0.23685(12) 0.0411(3) Uani 1 1 d . . .
C13 C 0.5929(2) 0.56322(18) 0.14200(14) 0.0578(4) Uani 1 1 d . . .
H13A H 0.5639 0.5190 0.0865 0.069 Uiso 1 1 calc R . .
C14 C 0.7363(2) 0.5969(2) 0.12904(18) 0.0741(6) Uani 1 1 d . . .
H14A H 0.8032 0.5745 0.0651 0.089 Uiso 1 1 calc R . .
C15 C 0.7809(2) 0.6626(2) 0.20873(19) 0.0749(6) Uani 1 1 d . . .
H15A H 0.8763 0.6866 0.1988 0.090 Uiso 1 1 calc R . .
C16 C 0.6837(2) 0.6928(2) 0.30372(18) 0.0688(5) Uani 1 1 d . . .
H16A H 0.7149 0.7356 0.3594 0.083 Uiso 1 1 calc R . .
C17 C 0.5391(2) 0.66001(18) 0.31742(14) 0.0539(4) Uani 1 1 d . . .
H17A H 0.4732 0.6824 0.3817 0.065 Uiso 1 1 calc R . .
C18 C 0.20979(17) 0.63870(15) 0.33587(12) 0.0409(3) Uani 1 1 d . . .
C19 C 0.1282(2) 0.78388(17) 0.30878(14) 0.0548(4) Uani 1 1 d . . .
H19A H 0.1516 0.8251 0.2405 0.066 Uiso 1 1 calc R . .
C20 C 0.0139(2) 0.86676(18) 0.38131(16) 0.0628(5) Uani 1 1 d . . .
H20A H -0.0389 0.9631 0.3616 0.075 Uiso 1 1 calc R . .
C21 C -0.0230(2) 0.80844(19) 0.48273(16) 0.0625(5) Uani 1 1 d . . .
H21A H -0.1005 0.8647 0.5316 0.075 Uiso 1 1 calc R . .
C22 C 0.0559(2) 0.66614(19) 0.51115(14) 0.0572(4) Uani 1 1 d . . .
H22A H 0.0318 0.6259 0.5797 0.069 Uiso 1 1 calc R . .
C23 C 0.17155(19) 0.58192(16) 0.43828(12) 0.0474(4) Uani 1 1 d . . .
H23A H 0.2241 0.4858 0.4587 0.057 Uiso 1 1 calc R . .

loop_
_atom_site_aniso_label
_atom_site_aniso_U_11
_atom_site_aniso_U_22
_atom_site_aniso_U_33
_atom_site_aniso_U_23
_atom_site_aniso_U_13
_atom_site_aniso_U_12
O1 0.0684(8) 0.0655(8) 0.0641(8) 0.0042(6) -0.0038(6) -0.0266(6)
O2 0.0746(9) 0.0692(8) 0.0690(8) 0.0062(6) -0.0054(7) -0.0226(7)
N1 0.0564(8) 0.0601(9) 0.0386(7) -0.0017(6) -0.0097(6) -0.0218(7)
C1 0.0738(13) 0.0776(13) 0.0668(12) -0.0114(10) 0.0157(10) -0.0144(11)
C2 0.0535(11) 0.0827(14) 0.0904(14) 0.0033(11) -0.0037(10) -0.0313(10)
C3 0.0781(13) 0.0699(12) 0.0796(13) 0.0088(10) -0.0036(10) -0.0392(11)
C4 0.0971(16) 0.0640(12) 0.0700(12) -0.0179(9) -0.0066(11) -0.0197(11)
C5 0.0382(7) 0.0449(8) 0.0363(7) -0.0026(6) -0.0040(6) -0.0152(6)
C6 0.0421(8) 0.0445(8) 0.0375(7) -0.0085(6) 0.0045(6) -0.0165(6)
C7 0.0609(10) 0.0616(10) 0.0582(10) -0.0068(8) -0.0042(8) -0.0316(8)
C8 0.0918(14) 0.0604(11) 0.0726(12) -0.0141(9) 0.0084(11) -0.0449(11)
C9 0.0940(15) 0.0430(9) 0.0654(11) -0.0070(8) 0.0159(11) -0.0216(10)
C10 0.0656(11) 0.0480(9) 0.0553(10) -0.0016(7) -0.0008(8) -0.0067(8)
C11 0.0515(9) 0.0452(8) 0.0481(8) -0.0064(7) -0.0026(7) -0.0144(7)
C12 0.0379(7) 0.0394(7) 0.0435(8) 0.0016(6) -0.0034(6) -0.0128(6)
C13 0.0553(10) 0.0647(11) 0.0574(10) -0.0107(8) 0.0113(8) -0.0267(8)
C14 0.0582(11) 0.0841(14) 0.0832(13) -0.0053(11) 0.0212(10) -0.0328(10)
C15 0.0539(11) 0.0804(13) 0.0993(15) 0.0094(11) -0.0004(10) -0.0397(10)
C16 0.0663(12) 0.0687(12) 0.0825(13) -0.0024(10) -0.0160(10) -0.0378(10)
C17 0.0516(9) 0.0614(10) 0.0526(9) -0.0063(7) -0.0050(7) -0.0251(8)
C18 0.0347(7) 0.0447(8) 0.0436(8) -0.0042(6) -0.0030(6) -0.0148(6)
C19 0.0531(9) 0.0486(9) 0.0562(9) 0.0001(7) 0.0013(7) -0.0129(7)
C20 0.0552(10) 0.0484(9) 0.0753(12) -0.0094(8) 0.0011(9) -0.0077(8)
C21 0.0488(9) 0.0656(11) 0.0708(11) -0.0256(9) 0.0111(8) -0.0150(8)
C22 0.0558(10) 0.0679(11) 0.0516(9) -0.0125(8) 0.0125(7) -0.0268(9)
C23 0.0473(8) 0.0479(8) 0.0474(8) -0.0051(7) 0.0026(7) -0.0182(7)

loop_
_atom_type_symbol
_atom_type_description
_atom_type_scat_dispersion_real
_atom_type_scat_dispersion_imag
_atom_type_scat_source
C C 0.0033 0.0016 'International Tables Vol C Tables 4.2.6.8 and 6.1.1.4'
H H 0.0000 0.0000 'International Tables Vol C Tables 4.2.6.8 and 6.1.1.4'
N N 0.0061 0.0033 'International Tables Vol C Tables 4.2.6.8 and 6.1.1.4'
O O 0.0106 0.0060 'International Tables Vol C Tables 4.2.6.8 and 6.1.1.4'

loop_
_geom_angle_atom_site_label_1
_geom_angle_atom_site_label_2
_geom_angle_atom_site_label_3
_geom_angle
_geom_angle_site_symmetry_1
_geom_angle_site_symmetry_3
_geom_angle_publ_flag
C1 O1 C2 113.91(15) . . ?
C3 O2 C4 115.39(15) . . ?
C5 N1 H1N 111.1(13) . . ?
C5 N1 H2N 113.0(16) . . ?
H1N N1 H2N 107(2) . . ?
O1 C1 C4 109.98(16) . 2_575 ?
O1 C1 H1A 109.7 . . ?
C4 C1 H1A 109.7 2_575 . ?
O1 C1 H1B 109.7 . . ?
C4 C1 H1B 109.7 2_575 . ?
H1A C1 H1B 108.2 . . ?
O1 C2 C3 111.52(16) . . ?
O1 C2 H2A 109.3 . . ?
C3 C2 H2A 109.3 . . ?
O1 C2 H2B 109.3 . . ?
C3 C2 H2B 109.3 . . ?
H2A C2 H2B 108.0 . . ?
O2 C3 C2 108.36(15) . . ?
O2 C3 H3B 110.0 . . ?
C2 C3 H3B 110.0 . . ?
O2 C3 H3C 110.0 . . ?
C2 C3 H3C 110.0 . . ?
H3B C3 H3C 108.4 . . ?
O2 C4 C1 111.28(17) . 2_575 ?
O2 C4 H4A 109.4 . . ?
C1 C4 H4A 109.4 2_575 . ?
O2 C4 H4B 109.4 . . ?
C1 C4 H4B 109.4 2_575 . ?
H4A C4 H4B 108.0 . . ?
N1 C5 C6 108.40(11) . . ?
N1 C5 C18 108.10(11) . . ?
C6 C5 C18 110.95(11) . . ?
N1 C5 C12 109.76(11) . . ?
C6 C5 C12 109.23(11) . . ?
C18 C5 C12 110.37(11) . . ?
C11 C6 C7 117.52(14) . . ?
C11 C6 C5 121.17(12) . . ?
C7 C6 C5 121.29(13) . . ?
C8 C7 C6 120.95(16) . . ?
C8 C7 H7A 119.5 . . ?
C6 C7 H7A 119.5 . . ?
C9 C8 C7 120.51(17) . . ?
C9 C8 H8A 119.7 . . ?
C7 C8 H8A 119.7 . . ?
C10 C9 C8 119.37(16) . . ?
C10 C9 H9A 120.3 . . ?
C8 C9 H9A 120.3 . . ?
C9 C10 C11 120.28(17) . . ?
C9 C10 H10A 119.9 . . ?
C11 C10 H10A 119.9 . . ?
C10 C11 C6 121.35(15) . . ?
C10 C11 H11A 119.3 . . ?
C6 C11 H11A 119.3 . . ?
C17 C12 C13 117.97(14) . . ?
C17 C12 C5 122.40(13) . . ?
C13 C12 C5 119.59(13) . . ?
C14 C13 C12 120.71(17) . . ?
C14 C13 H13A 119.6 . . ?
C12 C13 H13A 119.6 . . ?
C15 C14 C13 120.83(18) . . ?
C15 C14 H14A 119.6 . . ?
C13 C14 H14A 119.6 . . ?
C14 C15 C16 119.26(16) . . ?
C14 C15 H15A 120.4 . . ?
C16 C15 H15A 120.4 . . ?
C15 C16 C17 120.40(18) . . ?
C15 C16 H16A 119.8 . . ?
C17 C16 H16A 119.8 . . ?
C12 C17 C16 120.82(17) . . ?
C12 C17 H17A 119.6 . . ?
C16 C17 H17A 119.6 . . ?
C23 C18 C19 117.51(14) . . ?
C23 C18 C5 123.58(13) . . ?
C19 C18 C5 118.92(13) . . ?
C20 C19 C18 121.18(16) . . ?
C20 C19 H19A 119.4 . . ?
C18 C19 H19A 119.4 . . ?
C21 C20 C19 120.53(16) . . ?
C21 C20 H20A 119.7 . . ?
C19 C20 H20A 119.7 . . ?
C22 C21 C20 119.27(15) . . ?
C22 C21 H21A 120.4 . . ?
C20 C21 H21A 120.4 . . ?
C21 C22 C23 120.46(16) . . ?
C21 C22 H22A 119.8 . . ?
C23 C22 H22A 119.8 . . ?
C18 C23 C22 121.05(15) . . ?
C18 C23 H23A 119.5 . . ?
C22 C23 H23A 119.5 . . ?

loop_
_geom_bond_atom_site_label_1
_geom_bond_atom_site_label_2
_geom_bond_distance
_geom_bond_site_symmetry_2
_geom_bond_publ_flag
O1 C1 1.415(2) . ?
O1 C2 1.417(2) . ?
O2 C3 1.412(2) . ?
O2 C4 1.419(2) . ?
N1 C5 1.4749(18) . ?
N1 H1N 0.886(15) . ?
N1 H2N 0.769(15) . ?
C1 C4 1.486(3) 2_575 ?
C1 H1A 0.9700 . ?
C1 H1B 0.9700 . ?
C2 C3 1.485(3) . ?
C2 H2A 0.9700 . ?
C2 H2B 0.9700 . ?
C3 H3B 0.9700 . ?
C3 H3C 0.9700 . ?
C4 C1 1.486(3) 2_575 ?
C4 H4A 0.9700 . ?
C4 H4B 0.9700 . ?
C5 C6 1.537(2) . ?
C5 C18 1.5417(19) . ?
C5 C12 1.5428(19) . ?
C6 C11 1.387(2) . ?
C6 C7 1.387(2) . ?
C7 C8 1.386(2) . ?
C7 H7A 0.9300 . ?
C8 C9 1.371(3) . ?
C8 H8A 0.9300 . ?
C9 C10 1.370(3) . ?
C9 H9A 0.9300 . ?
C10 C11 1.383(2) . ?
C10 H10A 0.9300 . ?
C11 H11A 0.9300 . ?
C12 C17 1.379(2) . ?
C12 C13 1.386(2) . ?
C13 C14 1.382(2) . ?
C13 H13A 0.9300 . ?
C14 C15 1.362(3) . ?
C14 H14A 0.9300 . ?
C15 C16 1.370(3) . ?
C15 H15A 0.9300 . ?
C16 C17 1.388(2) . ?
C16 H16A 0.9300 . ?
C17 H17A 0.9300 . ?
C18 C23 1.382(2) . ?
C18 C19 1.399(2) . ?
C19 C20 1.375(2) . ?
C19 H19A 0.9300 . ?
C20 C21 1.374(3) . ?
C20 H20A 0.9300 . ?
C21 C22 1.374(2) . ?
C21 H21A 0.9300 . ?
C22 C23 1.388(2) . ?
C22 H22A 0.9300 . ?
C23 H23A 0.9300 . ?

loop_
_geom_hbond_atom_site_label_D
_geom_hbond_atom_site_label_H
_geom_hbond_atom_site_label_A
_geom_hbond_distance_DH
_geom_hbond_distance_HA
_geom_hbond_distance_DA
_geom_hbond_angle_DHA
_geom_hbond_site_symmetry_A
N1 H1N O1 0.886(15) 2.216(16) 3.0874(19) 168.0(18) .
